data_7005962
loop_
_publ_author_name
'Cotton, F. Albert'
'Murillo, Carlos A.'
'Wang, Xiaoping'
'Wilkinson, Chad C.'

_publ_section_title
;
 Increasing the solubility of strong reducing agents containing
 Mo(2)(4+) units and alkyl-substituted guanidinate ligands.
;
_journal_issue 35
_journal_name_full 'Dalton transactions (Cambridge, England : 2003)'
_journal_page_first 3943
_journal_page_last 3951
_journal_paper_doi 10.1039/b707201e
_journal_year 2007
_chemical_formula_moiety 'C10 H22 Cl N3 O2'
_chemical_formula_sum 'C10 H22 Cl N3 O2'
_chemical_formula_weight 251.76
_chemical_name_systematic
;
?
;
_space_group_IT_number 64
_symmetry_cell_setting orthorhombic
_symmetry_space_group_name_Hall '-C 2ac 2'
_symmetry_space_group_name_H-M 'C m c a'
_atom_sites_solution_hydrogens geom
_atom_sites_solution_primary direct
_atom_sites_solution_secondary difmap
_audit_creation_method SHELXL-97
_cell_angle_alpha 90.00
_cell_angle_beta 90.00
_cell_angle_gamma 90.00
_cell_formula_units_Z 8
_cell_length_a 18.8345(16)
_cell_length_b 8.1735(7)
_cell_length_c 17.4200(15)
_cell_measurement_reflns_used 2687
_cell_measurement_temperature 213(2)
_cell_measurement_theta_max 27.063
_cell_measurement_theta_min 2.1625
_cell_volume 2681.7(4)
_computing_cell_refinement 'Bruker SMART'
_computing_data_collection 'Bruker SMART'
_computing_data_reduction 'Bruker SAINT'
_computing_molecular_graphics XP
_computing_structure_refinement 'SHELXL-97 (Sheldrick, 1997)'
_computing_structure_solution 'SHELXS-97 (Sheldrick, 1990)'
_diffrn_ambient_temperature 213(2)
_diffrn_measured_fraction_theta_full 0.998
_diffrn_measured_fraction_theta_max 0.998
_diffrn_measurement_device_type 'Bruker SMART 1000'
_diffrn_measurement_method \w-scans
_diffrn_radiation_monochromator graphite
_diffrn_radiation_source 'normal-focus sealed tube'
_diffrn_radiation_type MoK\a
_diffrn_radiation_wavelength 0.71073
_diffrn_reflns_av_R_equivalents 0.0334
_diffrn_reflns_av_sigmaI/netI 0.0237
_diffrn_reflns_limit_h_max 19
_diffrn_reflns_limit_h_min -24
_diffrn_reflns_limit_k_max 10
_diffrn_reflns_limit_k_min -10
_diffrn_reflns_limit_l_max 22
_diffrn_reflns_limit_l_min -22
_diffrn_reflns_number 9015
_diffrn_reflns_theta_full 27.52
_diffrn_reflns_theta_max 27.52
_diffrn_reflns_theta_min 2.16
_exptl_absorpt_coefficient_mu 0.278
_exptl_absorpt_correction_T_max 0.9811
_exptl_absorpt_correction_T_min 0.8876
_exptl_absorpt_correction_type multi-scan
_exptl_absorpt_process_details SADABS
_exptl_crystal_colour colorless
_exptl_crystal_density_diffrn 1.247
_exptl_crystal_density_meas ?
_exptl_crystal_density_method .
_exptl_crystal_description needle
_exptl_crystal_F_000 1088
_exptl_crystal_size_max 0.44
_exptl_crystal_size_mid 0.07
_exptl_crystal_size_min 0.07
_refine_diff_density_max 0.329
_refine_diff_density_min -0.226
_refine_diff_density_rms 0.048
_refine_ls_extinction_method none
_refine_ls_goodness_of_fit_ref 1.042
_refine_ls_hydrogen_treatment constr
_refine_ls_matrix_type full
_refine_ls_number_parameters 76
_refine_ls_number_reflns 1592
_refine_ls_number_restraints 0
_refine_ls_restrained_S_all 1.042
_refine_ls_R_factor_all 0.0569
_refine_ls_R_factor_gt 0.0380
_refine_ls_shift/su_max 0.000
_refine_ls_shift/su_mean 0.000
_refine_ls_structure_factor_coef Fsqd
_refine_ls_weighting_details 'calc w=1/[\s^2^(Fo^2^)+(0.0340P)^2^+3.2499P] where P=(Fo^2^+2Fc^2^)/3'
_refine_ls_weighting_scheme calc
_refine_ls_wR_factor_gt 0.0836
_refine_ls_wR_factor_ref 0.0940
_reflns_number_gt 1234
_reflns_number_total 1592
_reflns_threshold_expression I>2sigma(I)
_cod_data_source_file b707201e.txt
_cod_data_source_block SIHCL
_cod_depositor_comments
;
The following automatic conversions were performed:
'_symmetry_cell_setting' value 'Orthorhombic' changed to 'orthorhombic'
according to '/home/saulius/struct/CIF-dictionaries/cif_core.dic'
dictionary named 'cif_core.dic' version 2.4.1 from 2010-06-29.

Automatic conversion script
Id: cif_fix_enum 1527 2010-12-29 10:47:43Z saulius 
;
_cod_database_code 7005962

loop_
_symmetry_equiv_pos_as_xyz
'x, y, z'
'-x, -y+1/2, z+1/2'
'-x, y+1/2, -z+1/2'
'x, -y, -z'
'x+1/2, y+1/2, z'
'-x+1/2, -y+1, z+1/2'
'-x+1/2, y+1, -z+1/2'
'x+1/2, -y+1/2, -z'
'-x, -y, -z'
'x, y-1/2, -z-1/2'
'x, -y-1/2, z-1/2'
'-x, y, z'
'-x+1/2, -y+1/2, -z'
'x+1/2, y, -z-1/2'
'x+1/2, -y, z-1/2'
'-x+1/2, y+1/2, z'

loop_
_atom_site_label
_atom_site_type_symbol
_atom_site_fract_x
_atom_site_fract_y
_atom_site_fract_z
_atom_site_U_iso_or_equiv
_atom_site_adp_type
_atom_site_occupancy
_atom_site_symmetry_multiplicity
_atom_site_calc_flag
_atom_site_refinement_flags
_atom_site_disorder_assembly
_atom_site_disorder_group
Cl1 Cl 0.5000 0.12354(9) 0.31661(3) 0.0389(2) Uani 1 2 d S . .
O1 O 0.37994(7) 0.15296(16) 0.43364(7) 0.0370(3) Uani 1 1 d . . .
H1A H 0.4114 0.1565 0.4003 0.055 Uiso 1 1 calc R . .
N1 N 0.5000 0.3223(2) 0.62552(11) 0.0217(4) Uani 1 2 d S . .
H1B H 0.5000 0.2595 0.5824 0.026 Uiso 1 2 calc SR . .
H1C H 0.5000 0.2543 0.6669 0.026 Uiso 1 2 calc SR . .
C1 C 0.43451(8) 0.42703(19) 0.62693(9) 0.0218(3) Uani 1 1 d . . .
H1D H 0.4359 0.5015 0.5829 0.026 Uiso 1 1 calc R . .
H1E H 0.4353 0.4940 0.6736 0.026 Uiso 1 1 calc R . .
C2 C 0.36452(8) 0.3313(2) 0.62464(9) 0.0222(3) Uani 1 1 d . . .
N2 N 0.40212(7) 0.24138(17) 0.49852(8) 0.0267(3) Uani 1 1 d . . .
C5 C 0.35754(9) 0.2117(2) 0.69237(10) 0.0319(4) Uani 1 1 d . . .
H5A H 0.3953 0.1311 0.6898 0.048 Uiso 1 1 calc R . .
H5B H 0.3119 0.1568 0.6898 0.048 Uiso 1 1 calc R . .
H5C H 0.3610 0.2716 0.7403 0.048 Uiso 1 1 calc R . .
C3 C 0.35551(8) 0.2386(2) 0.55050(9) 0.0255(3) Uani 1 1 d . . .
H3A H 0.3140 0.1769 0.5428 0.031 Uiso 1 1 calc R . .
C4 C 0.30445(9) 0.4589(2) 0.62929(11) 0.0335(4) Uani 1 1 d . . .
H4A H 0.3086 0.5348 0.5867 0.050 Uiso 1 1 calc R . .
H4B H 0.3081 0.5184 0.6773 0.050 Uiso 1 1 calc R . .
H4C H 0.2589 0.4039 0.6268 0.050 Uiso 1 1 calc R . .

loop_
_atom_site_aniso_label
_atom_site_aniso_U_11
_atom_site_aniso_U_22
_atom_site_aniso_U_33
_atom_site_aniso_U_23
_atom_site_aniso_U_13
_atom_site_aniso_U_12
Cl1 0.0313(3) 0.0628(5) 0.0227(3) -0.0082(3) 0.000 0.000
O1 0.0382(7) 0.0457(8) 0.0271(6) -0.0123(6) 0.0046(5) -0.0094(6)
N1 0.0179(9) 0.0225(9) 0.0246(9) 0.0029(7) 0.000 0.000
C1 0.0178(7) 0.0235(8) 0.0240(7) -0.0008(6) -0.0006(6) 0.0029(6)
C2 0.0173(7) 0.0271(8) 0.0224(7) -0.0004(6) 0.0003(6) 0.0004(6)
N2 0.0297(7) 0.0276(7) 0.0228(6) -0.0053(5) -0.0003(6) -0.0024(6)
C5 0.0268(8) 0.0416(10) 0.0273(8) 0.0065(8) 0.0006(7) -0.0075(8)
C3 0.0216(8) 0.0281(8) 0.0268(8) -0.0001(7) -0.0018(6) -0.0033(6)
C4 0.0199(8) 0.0401(10) 0.0404(10) -0.0064(8) -0.0010(7) 0.0050(7)

loop_
_atom_type_symbol
_atom_type_description
_atom_type_scat_dispersion_real
_atom_type_scat_dispersion_imag
_atom_type_scat_source
C C 0.0033 0.0016 'International Tables Vol C Tables 4.2.6.8 and 6.1.1.4'
H H 0.0000 0.0000 'International Tables Vol C Tables 4.2.6.8 and 6.1.1.4'
N N 0.0061 0.0033 'International Tables Vol C Tables 4.2.6.8 and 6.1.1.4'
O O 0.0106 0.0060 'International Tables Vol C Tables 4.2.6.8 and 6.1.1.4'
Cl Cl 0.1484 0.1585 'International Tables Vol C Tables 4.2.6.8 and 6.1.1.4'

loop_
_geom_angle_atom_site_label_1
_geom_angle_atom_site_label_2
_geom_angle_atom_site_label_3
_geom_angle
_geom_angle_site_symmetry_1
_geom_angle_site_symmetry_3
_geom_angle_publ_flag
O1 Cl1 O1 95.53(5) 12_655 . ?
N2 O1 Cl1 110.94(8) . . ?
C1 N1 C1 110.44(16) . 12_655 ?
C1 N1 N2 68.12(8) . . ?
C1 N1 N2 130.71(12) 12_655 . ?
C1 N1 N2 130.71(12) . 12_655 ?
C1 N1 N2 68.12(8) 12_655 12_655 ?
N2 N1 N2 77.21(7) . 12_655 ?
N1 C1 C2 114.51(13) . . ?
C3 C2 C1 112.07(13) . . ?
C3 C2 C5 109.14(13) . . ?
C1 C2 C5 112.20(13) . . ?
C3 C2 C4 107.63(13) . . ?
C1 C2 C4 106.54(13) . . ?
C5 C2 C4 109.10(14) . . ?
C3 N2 O1 111.18(13) . . ?
C3 N2 N1 84.31(10) . . ?
O1 N2 N1 154.54(10) . . ?
N2 C3 C2 121.85(14) . . ?

loop_
_geom_bond_atom_site_label_1
_geom_bond_atom_site_label_2
_geom_bond_distance
_geom_bond_site_symmetry_2
_geom_bond_publ_flag
Cl1 O1 3.0540(13) . ?
O1 N2 1.4050(17) . ?
N1 C1 1.5018(17) . ?
C1 C2 1.533(2) . ?
C2 C3 1.507(2) . ?
C2 C5 1.538(2) . ?
C2 C4 1.541(2) . ?
N2 C3 1.261(2) . ?
